data_4100393
_journal_name_full 'Journal of the American Chemical Society'
_journal_paper_doi 10.1021/ja053819r
_journal_year 2005
_chemical_formula_sum 'C65 H90 N4 Zn2'
_chemical_formula_weight 1058.15
_space_group_IT_number 14
_symmetry_cell_setting monoclinic
_symmetry_space_group_name_Hall '-P 2ybc'
_symmetry_space_group_name_H-M 'P 1 21/c 1'
_cell_angle_alpha 90.00
_cell_angle_beta 97.760(3)
_cell_angle_gamma 90.00
_cell_formula_units_Z 4
_cell_length_a 11.6783(15)
_cell_length_b 18.775(3)
_cell_length_c 28.507(4)
_cell_measurement_temperature 273(2)
_cell_volume 6193.2(15)
_diffrn_ambient_temperature 273(2)
_exptl_crystal_density_diffrn 1.135
_cod_original_sg_symbol_H-M 'P 21/c'
_cod_database_code 4100393

loop_
_symmetry_equiv_pos_as_xyz
'x, y, z'
'-x, y+1/2, -z+1/2'
'-x, -y, -z'
'x, -y-1/2, z-1/2'

loop_
_atom_site_label
_atom_site_type_symbol
_atom_site_fract_x
_atom_site_fract_y
_atom_site_fract_z
_atom_site_U_iso_or_equiv
_atom_site_adp_type
_atom_site_occupancy
_atom_site_symmetry_multiplicity
_atom_site_calc_flag
_atom_site_refinement_flags
_atom_site_disorder_assembly
_atom_site_disorder_group
Zn1 Zn 0.26354(4) 0.24783(2) 0.415097(15) 0.03628(14) Uani 1 1 d . . .
Zn2 Zn 0.14433(4) 0.26780(2) 0.342696(16) 0.03925(15) Uani 1 1 d . . .
N1 N 0.3549(3) 0.31554(16) 0.45996(11) 0.0376(7) Uani 1 1 d . . .
N2 N 0.3378(3) 0.16080(16) 0.44737(11) 0.0385(7) Uani 1 1 d . . .
N3 N 0.1777(3) 0.2747(2) 0.27534(11) 0.0454(8) Uani 1 1 d . . .
N4 N -0.0275(3) 0.26255(19) 0.32362(12) 0.0461(8) Uani 1 1 d . . .
C1 C 0.4557(3) 0.2970(2) 0.48379(13) 0.0377(8) Uani 1 1 d . . .
C2 C 0.5027(3) 0.2284(2) 0.48292(14) 0.0412(9) Uani 1 1 d . . .
H2A H 0.5817 0.2248 0.4929 0.049 Uiso 1 1 calc R . .
C3 C 0.4465(3) 0.1648(2) 0.46897(15) 0.0415(9) Uani 1 1 d . . .
C4 C 0.5263(4) 0.3508(2) 0.51451(15) 0.0509(11) Uani 1 1 d . . .
H4A H 0.4863 0.3956 0.5128 0.076 Uiso 1 1 calc R . .
H4B H 0.6000 0.3567 0.5036 0.076 Uiso 1 1 calc R . .
H4C H 0.5376 0.3343 0.5467 0.076 Uiso 1 1 calc R . .
C5 C 0.5162(4) 0.0978(2) 0.4790(2) 0.0663(14) Uani 1 1 d . . .
H5A H 0.4702 0.0574 0.4677 0.100 Uiso 1 1 calc R . .
H5B H 0.5394 0.0934 0.5124 0.100 Uiso 1 1 calc R . .
H5C H 0.5836 0.0999 0.4631 0.100 Uiso 1 1 calc R . .
C6 C 0.3112(3) 0.3868(2) 0.46403(14) 0.0394(9) Uani 1 1 d . . .
C7 C 0.3506(3) 0.4419(2) 0.43813(15) 0.0449(10) Uani 1 1 d . . .
C8 C 0.3028(4) 0.5097(2) 0.44151(17) 0.0536(11) Uani 1 1 d . . .
H8A H 0.3278 0.5471 0.4242 0.064 Uiso 1 1 calc R . .
C9 C 0.2187(4) 0.5216(3) 0.4704(2) 0.0668(14) Uani 1 1 d . . .
H9A H 0.1879 0.5669 0.4725 0.080 Uiso 1 1 calc R . .
C10 C 0.1812(4) 0.4671(3) 0.4955(2) 0.0654(14) Uani 1 1 d . . .
H10A H 0.1248 0.4759 0.5150 0.079 Uiso 1 1 calc R . .
C11 C 0.2248(4) 0.3985(2) 0.49307(17) 0.0539(11) Uani 1 1 d . . .
C12 C 0.4381(4) 0.4313(2) 0.40444(16) 0.0546(11) Uani 1 1 d . . .
H12A H 0.4719 0.3839 0.4104 0.066 Uiso 1 1 calc R . .
C13 C 0.3787(6) 0.4326(3) 0.35338(19) 0.0880(18) Uani 1 1 d . . .
H13A H 0.3172 0.3983 0.3496 0.132 Uiso 1 1 calc R . .
H13B H 0.4338 0.4211 0.3324 0.132 Uiso 1 1 calc R . .
H13C H 0.3478 0.4793 0.3460 0.132 Uiso 1 1 calc R . .
C14 C 0.5376(4) 0.4857(3) 0.4117(2) 0.0727(15) Uani 1 1 d . . .
H14A H 0.5743 0.4836 0.4439 0.109 Uiso 1 1 calc R . .
H14B H 0.5075 0.5327 0.4049 0.109 Uiso 1 1 calc R . .
H14C H 0.5930 0.4746 0.3908 0.109 Uiso 1 1 calc R . .
C15 C 0.1791(4) 0.3393(3) 0.52121(19) 0.0666(14) Uani 1 1 d . . .
H15A H 0.2198 0.2955 0.5148 0.080 Uiso 1 1 calc R . .
C16 C 0.2032(10) 0.3535(5) 0.5728(3) 0.160(4) Uani 1 1 d . . .
H16A H 0.2848 0.3596 0.5818 0.240 Uiso 1 1 calc R . .
H16B H 0.1767 0.3140 0.5899 0.240 Uiso 1 1 calc R . .
H16C H 0.1636 0.3960 0.5802 0.240 Uiso 1 1 calc R . .
C17 C 0.0499(6) 0.3279(4) 0.5044(4) 0.136(3) Uani 1 1 d . . .
H17A H 0.0216 0.2896 0.5219 0.203 Uiso 1 1 calc R . .
H17B H 0.0390 0.3163 0.4713 0.203 Uiso 1 1 calc R . .
H17C H 0.0082 0.3707 0.5094 0.203 Uiso 1 1 calc R . .
C18 C 0.2783(3) 0.0938(2) 0.44953(16) 0.0451(10) Uani 1 1 d . . .
C19 C 0.2568(4) 0.0497(2) 0.41024(17) 0.0542(11) Uani 1 1 d . . .
C20 C 0.1981(5) -0.0143(3) 0.4147(2) 0.0736(15) Uani 1 1 d . . .
H20A H 0.1834 -0.0445 0.3888 0.088 Uiso 1 1 calc R . .
C21 C 0.1616(5) -0.0334(3) 0.4569(2) 0.0791(17) Uani 1 1 d . . .
H21A H 0.1235 -0.0764 0.4595 0.095 Uiso 1 1 calc R . .
C22 C 0.1812(4) 0.0106(3) 0.4943(2) 0.0695(14) Uani 1 1 d . . .
H22A H 0.1553 -0.0024 0.5225 0.083 Uiso 1 1 calc R . .
C23 C 0.2388(4) 0.0749(2) 0.49218(17) 0.0561(12) Uani 1 1 d . . .
C24 C 0.2547(5) 0.1226(3) 0.53596(18) 0.0681(14) Uani 1 1 d . . .
H24A H 0.2920 0.1667 0.5276 0.082 Uiso 1 1 calc R . .
C25 C 0.1393(6) 0.1422(4) 0.5511(2) 0.102(2) Uani 1 1 d . . .
H25A H 0.1517 0.1721 0.5786 0.153 Uiso 1 1 calc R . .
H25B H 0.0996 0.0997 0.5583 0.153 Uiso 1 1 calc R . .
H25C H 0.0935 0.1673 0.5258 0.153 Uiso 1 1 calc R . .
C26 C 0.3329(6) 0.0883(4) 0.5774(2) 0.109(2) Uani 1 1 d . . .
H26A H 0.4061 0.0766 0.5677 0.163 Uiso 1 1 calc R . .
H26B H 0.2970 0.0458 0.5871 0.163 Uiso 1 1 calc R . .
H26C H 0.3445 0.1212 0.6034 0.163 Uiso 1 1 calc R . .
C27 C 0.2968(4) 0.0674(3) 0.36377(18) 0.0644(13) Uani 1 1 d . . .
H27A H 0.3356 0.1138 0.3673 0.077 Uiso 1 1 calc R . .
C28 C 0.3842(7) 0.0135(4) 0.3503(3) 0.122(3) Uani 1 1 d . . .
H28A H 0.4481 0.0104 0.3752 0.183 Uiso 1 1 calc R . .
H28B H 0.4116 0.0284 0.3215 0.183 Uiso 1 1 calc R . .
H28C H 0.3479 -0.0323 0.3455 0.183 Uiso 1 1 calc R . .
C29 C 0.1939(6) 0.0744(4) 0.3234(2) 0.096(2) Uani 1 1 d . . .
H29A H 0.1398 0.1088 0.3323 0.145 Uiso 1 1 calc R . .
H29B H 0.1562 0.0291 0.3182 0.145 Uiso 1 1 calc R . .
H29C H 0.2219 0.0897 0.2949 0.145 Uiso 1 1 calc R . .
C30 C -0.0722(4) 0.2379(3) 0.28166(16) 0.0581(12) Uani 1 1 d . . .
C31 C -0.0054(4) 0.2202(3) 0.24689(17) 0.0665(14) Uani 1 1 d . . .
H31A H -0.0410 0.1907 0.2231 0.080 Uiso 1 1 calc R . .
C32 C 0.1081(4) 0.2403(3) 0.24214(16) 0.0576(12) Uani 1 1 d . . .
C33 C -0.2014(4) 0.2289(4) 0.2696(2) 0.092(2) Uani 1 1 d . . .
H33A H -0.2385 0.2429 0.2963 0.138 Uiso 1 1 calc R . .
H33B H -0.2188 0.1800 0.2621 0.138 Uiso 1 1 calc R . .
H33C H -0.2289 0.2583 0.2429 0.138 Uiso 1 1 calc R . .
C34 C 0.1515(5) 0.2197(4) 0.19625(19) 0.0877(19) Uani 1 1 d . . .
H34A H 0.2296 0.2360 0.1968 0.132 Uiso 1 1 calc R . .
H34B H 0.1033 0.2412 0.1701 0.132 Uiso 1 1 calc R . .
H34C H 0.1491 0.1688 0.1928 0.132 Uiso 1 1 calc R . .
C35 C 0.2733(3) 0.3132(3) 0.26092(14) 0.0512(11) Uani 1 1 d . . .
C36 C 0.2524(4) 0.3787(3) 0.23868(16) 0.0630(13) Uani 1 1 d . . .
C37 C 0.3445(5) 0.4147(3) 0.2228(2) 0.0803(16) Uani 1 1 d . . .
H37A H 0.3309 0.4576 0.2068 0.096 Uiso 1 1 calc R . .
C38 C 0.4541(5) 0.3880(4) 0.2304(2) 0.0853(18) Uani 1 1 d . . .
H38A H 0.5145 0.4129 0.2199 0.102 Uiso 1 1 calc R . .
C39 C 0.4750(4) 0.3243(3) 0.2537(2) 0.0732(15) Uani 1 1 d . . .
H39A H 0.5502 0.3068 0.2590 0.088 Uiso 1 1 calc R . .
C40 C 0.3862(4) 0.2853(3) 0.26949(16) 0.0561(11) Uani 1 1 d . . .
C41 C 0.4153(4) 0.2171(3) 0.29606(19) 0.0632(13) Uani 1 1 d . . .
H41A H 0.3431 0.1971 0.3042 0.076 Uiso 1 1 calc R . .
C42 C 0.4943(4) 0.2306(3) 0.3420(2) 0.0807(17) Uani 1 1 d . . .
H42A H 0.4590 0.2646 0.3607 0.121 Uiso 1 1 calc R . .
H42B H 0.5670 0.2489 0.3351 0.121 Uiso 1 1 calc R . .
H42C H 0.5069 0.1867 0.3593 0.121 Uiso 1 1 calc R . .
C43 C 0.4684(5) 0.1620(3) 0.2656(2) 0.0942(19) Uani 1 1 d . . .
H43A H 0.4173 0.1544 0.2367 0.141 Uiso 1 1 calc R . .
H43B H 0.4799 0.1180 0.2827 0.141 Uiso 1 1 calc R . .
H43C H 0.5414 0.1793 0.2583 0.141 Uiso 1 1 calc R . .
C44 C 0.1326(5) 0.4129(4) 0.2320(2) 0.0819(17) Uani 1 1 d . . .
H44A H 0.0840 0.3862 0.2513 0.098 Uiso 1 1 calc R . .
C45 C 0.0752(7) 0.4100(5) 0.1812(3) 0.132(3) Uani 1 1 d . . .
H45A H 0.0716 0.3615 0.1705 0.197 Uiso 1 1 calc R . .
H45B H 0.1193 0.4377 0.1617 0.197 Uiso 1 1 calc R . .
H45C H -0.0016 0.4290 0.1792 0.197 Uiso 1 1 calc R . .
C46 C 0.1354(6) 0.4899(4) 0.2483(3) 0.116(2) Uani 1 1 d . . .
H46A H 0.0585 0.5090 0.2438 0.174 Uiso 1 1 calc R . .
H46B H 0.1837 0.5171 0.2303 0.174 Uiso 1 1 calc R . .
H46C H 0.1659 0.4922 0.2813 0.174 Uiso 1 1 calc R . .
C47 C -0.1019(3) 0.2825(3) 0.35786(15) 0.0494(11) Uani 1 1 d . . .
C48 C -0.1454(4) 0.2296(3) 0.38526(17) 0.0573(12) Uani 1 1 d . . .
C49 C -0.2145(4) 0.2515(3) 0.4189(2) 0.0735(16) Uani 1 1 d . . .
H49A H -0.2455 0.2175 0.4373 0.088 Uiso 1 1 calc R . .
C50 C -0.2377(5) 0.3213(4) 0.4252(2) 0.0870(19) Uani 1 1 d . . .
H50A H -0.2847 0.3345 0.4477 0.104 Uiso 1 1 calc R . .
C51 C -0.1930(5) 0.3721(3) 0.3993(2) 0.0812(17) Uani 1 1 d . . .
H51A H -0.2085 0.4197 0.4047 0.097 Uiso 1 1 calc R . .
C52 C -0.1242(4) 0.3544(3) 0.36462(18) 0.0629(13) Uani 1 1 d . . .
C53 C -0.1187(4) 0.1514(3) 0.3810(2) 0.0720(15) Uani 1 1 d . . .
H53A H -0.0803 0.1454 0.3528 0.086 Uiso 1 1 calc R . .
C54 C -0.2266(5) 0.1037(4) 0.3751(3) 0.101(2) Uani 1 1 d . . .
H54A H -0.2790 0.1196 0.3482 0.152 Uiso 1 1 calc R . .
H54B H -0.2638 0.1065 0.4030 0.152 Uiso 1 1 calc R . .
H54C H -0.2043 0.0554 0.3702 0.152 Uiso 1 1 calc R . .
C55 C -0.0350(5) 0.1267(4) 0.4234(3) 0.105(2) Uani 1 1 d . . .
H55A H 0.0329 0.1561 0.4266 0.157 Uiso 1 1 calc R . .
H55B H -0.0136 0.0781 0.4189 0.157 Uiso 1 1 calc R . .
H55C H -0.0714 0.1303 0.4516 0.157 Uiso 1 1 calc R . .
C56 C -0.0778(5) 0.4121(3) 0.3354(2) 0.0787(16) Uani 1 1 d . . .
H56A H -0.0297 0.3890 0.3142 0.094 Uiso 1 1 calc R . .
C57 C -0.1714(8) 0.4510(7) 0.3055(4) 0.198(6) Uani 1 1 d . . .
H57A H -0.2188 0.4176 0.2861 0.297 Uiso 1 1 calc R . .
H57B H -0.1380 0.4843 0.2857 0.297 Uiso 1 1 calc R . .
H57C H -0.2178 0.4761 0.3254 0.297 Uiso 1 1 calc R . .
C58 C -0.0021(9) 0.4642(5) 0.3660(3) 0.158(4) Uani 1 1 d . . .
H58A H 0.0261 0.4999 0.3463 0.237 Uiso 1 1 calc R . .
H58B H 0.0620 0.4393 0.3832 0.237 Uiso 1 1 calc R . .
H58C H -0.0464 0.4866 0.3879 0.237 Uiso 1 1 calc R . .
C59 C -0.1733(17) 0.2367(10) 0.1032(6) 0.239(7) Uiso 1 1 d D . .
C60 C -0.2566(16) 0.2783(9) 0.1005(6) 0.208(6) Uiso 1 1 d . . .
C61 C -0.3455(15) 0.2740(7) 0.1149(5) 0.185(5) Uiso 1 1 d . . .
C62 C -0.4347(15) 0.2244(10) 0.1422(6) 0.237(7) Uiso 1 1 d . . .
C63 C -0.3370(10) 0.1684(5) 0.1484(4) 0.148(3) Uiso 1 1 d . . .
C64 C -0.2331(10) 0.1672(5) 0.1355(4) 0.148(3) Uiso 1 1 d D . .
C65 C -0.452(2) 0.2820(12) 0.1255(8) 0.150(7) Uiso 0.50 1 d P . .
C65' C -0.1467(19) 0.1804(13) 0.1170(8) 0.147(7) Uiso 0.50 1 d P . .

loop_
_atom_site_aniso_label
_atom_site_aniso_U_11
_atom_site_aniso_U_22
_atom_site_aniso_U_33
_atom_site_aniso_U_23
_atom_site_aniso_U_13
_atom_site_aniso_U_12
Zn1 0.0340(2) 0.0385(2) 0.0356(3) -0.00120(18) 0.00223(18) -0.00086(17)
Zn2 0.0311(2) 0.0526(3) 0.0337(3) -0.0030(2) 0.00335(18) 0.00092(19)
N1 0.0402(17) 0.0355(17) 0.0363(18) -0.0034(13) 0.0026(14) 0.0006(13)
N2 0.0370(17) 0.0333(17) 0.045(2) 0.0023(14) 0.0051(15) 0.0002(13)
N3 0.0326(16) 0.073(2) 0.0303(18) -0.0007(16) 0.0042(14) 0.0018(16)
N4 0.0296(16) 0.069(2) 0.040(2) -0.0079(16) 0.0062(14) 0.0013(15)
C1 0.0360(19) 0.043(2) 0.034(2) -0.0002(16) 0.0024(16) -0.0029(16)
C2 0.0294(18) 0.045(2) 0.049(2) 0.0052(18) 0.0013(17) 0.0009(16)
C3 0.041(2) 0.037(2) 0.048(2) 0.0067(17) 0.0093(18) 0.0036(16)
C4 0.050(2) 0.051(2) 0.047(3) -0.008(2) -0.009(2) -0.0019(19)
C5 0.048(3) 0.048(3) 0.099(4) 0.009(3) -0.005(3) 0.009(2)
C6 0.0368(19) 0.039(2) 0.040(2) -0.0080(17) -0.0023(17) 0.0009(16)
C7 0.046(2) 0.041(2) 0.045(2) -0.0054(18) -0.0040(19) 0.0013(18)
C8 0.055(3) 0.040(2) 0.062(3) -0.006(2) -0.006(2) 0.0034(19)
C9 0.055(3) 0.047(3) 0.095(4) -0.020(3) 0.000(3) 0.011(2)
C10 0.053(3) 0.065(3) 0.079(4) -0.020(3) 0.014(3) 0.009(2)
C11 0.047(2) 0.058(3) 0.057(3) -0.012(2) 0.007(2) 0.005(2)
C12 0.071(3) 0.041(2) 0.054(3) -0.001(2) 0.013(2) 0.001(2)
C13 0.122(5) 0.091(4) 0.051(3) -0.007(3) 0.015(3) -0.019(4)
C14 0.068(3) 0.063(3) 0.091(4) 0.000(3) 0.027(3) -0.002(3)
C15 0.067(3) 0.067(3) 0.072(4) -0.001(3) 0.034(3) 0.002(2)
C16 0.264(12) 0.151(8) 0.070(5) 0.000(5) 0.041(6) -0.068(8)
C17 0.077(4) 0.126(7) 0.204(10) 0.036(6) 0.022(5) -0.025(4)
C18 0.038(2) 0.038(2) 0.057(3) 0.0051(19) 0.0013(19) -0.0016(17)
C19 0.053(2) 0.044(2) 0.065(3) -0.002(2) 0.005(2) -0.005(2)
C20 0.078(3) 0.049(3) 0.091(4) -0.009(3) -0.001(3) -0.018(3)
C21 0.071(3) 0.050(3) 0.113(5) 0.012(3) 0.004(3) -0.023(3)
C22 0.073(3) 0.057(3) 0.080(4) 0.017(3) 0.017(3) -0.016(3)
C23 0.053(3) 0.051(3) 0.063(3) 0.013(2) 0.004(2) -0.008(2)
C24 0.083(4) 0.064(3) 0.061(3) 0.005(2) 0.022(3) -0.015(3)
C25 0.111(5) 0.120(6) 0.082(5) -0.003(4) 0.034(4) 0.005(4)
C26 0.114(5) 0.133(6) 0.074(4) 0.005(4) -0.010(4) -0.013(5)
C27 0.080(3) 0.046(3) 0.067(3) -0.009(2) 0.010(3) -0.007(2)
C28 0.151(7) 0.094(5) 0.137(7) -0.005(5) 0.073(6) 0.031(5)
C29 0.117(5) 0.098(5) 0.068(4) -0.009(3) -0.010(4) -0.033(4)
C30 0.039(2) 0.091(4) 0.043(3) -0.010(2) -0.001(2) -0.003(2)
C31 0.045(2) 0.113(4) 0.042(3) -0.023(3) 0.002(2) -0.010(3)
C32 0.046(2) 0.091(4) 0.037(2) -0.011(2) 0.009(2) 0.002(2)
C33 0.039(3) 0.172(7) 0.063(4) -0.018(4) -0.002(2) -0.015(3)
C34 0.066(3) 0.147(6) 0.052(3) -0.032(3) 0.015(3) -0.004(4)
C35 0.042(2) 0.079(3) 0.034(2) 0.001(2) 0.0094(18) 0.001(2)
C36 0.061(3) 0.091(4) 0.038(3) 0.008(2) 0.012(2) 0.006(3)
C37 0.086(4) 0.092(4) 0.067(4) 0.024(3) 0.028(3) 0.001(3)
C38 0.069(4) 0.112(5) 0.081(4) 0.018(4) 0.034(3) -0.016(3)
C39 0.048(3) 0.101(4) 0.075(4) 0.007(3) 0.024(3) -0.003(3)
C40 0.041(2) 0.079(3) 0.051(3) 0.000(2) 0.014(2) -0.002(2)
C41 0.036(2) 0.079(3) 0.078(4) 0.004(3) 0.018(2) 0.002(2)
C42 0.054(3) 0.109(5) 0.079(4) 0.020(3) 0.007(3) 0.003(3)
C43 0.078(4) 0.096(5) 0.112(5) -0.011(4) 0.028(4) 0.008(3)
C44 0.077(4) 0.101(5) 0.068(4) 0.025(3) 0.014(3) 0.025(3)
C45 0.129(6) 0.151(7) 0.101(6) 0.002(5) -0.034(5) 0.047(6)
C46 0.114(6) 0.130(7) 0.102(6) -0.001(5) 0.008(4) 0.041(5)
C47 0.0255(18) 0.077(3) 0.046(3) -0.006(2) 0.0073(17) 0.0049(19)
C48 0.035(2) 0.086(3) 0.052(3) -0.001(2) 0.011(2) 0.005(2)
C49 0.057(3) 0.105(5) 0.064(3) -0.004(3) 0.028(3) 0.000(3)
C50 0.064(3) 0.125(6) 0.079(4) -0.023(4) 0.037(3) 0.008(3)
C51 0.064(3) 0.091(4) 0.094(4) -0.021(4) 0.032(3) 0.011(3)
C52 0.045(2) 0.081(4) 0.064(3) -0.012(3) 0.011(2) 0.006(2)
C53 0.059(3) 0.087(4) 0.075(4) 0.015(3) 0.027(3) 0.009(3)
C54 0.075(4) 0.094(5) 0.137(6) -0.003(4) 0.021(4) -0.008(3)
C55 0.072(4) 0.114(5) 0.129(6) 0.044(5) 0.016(4) 0.009(4)
C56 0.075(3) 0.074(4) 0.090(4) -0.001(3) 0.021(3) 0.013(3)
C57 0.137(8) 0.242(13) 0.212(12) 0.128(10) 0.013(8) 0.018(8)
C58 0.203(10) 0.126(7) 0.154(9) -0.015(6) 0.052(8) -0.069(7)

loop_
_geom_bond_atom_site_label_1
_geom_bond_atom_site_label_2
_geom_bond_distance
_geom_bond_site_symmetry_2
_geom_bond_publ_flag
Zn1 N1 2.005(3) . ?
Zn1 N2 2.013(3) . ?
Zn1 Zn2 2.3586(7) . ?
Zn2 N4 2.010(3) . ?
Zn2 N3 2.014(3) . ?
N1 C1 1.323(5) . ?
N1 C6 1.442(5) . ?
N2 C3 1.336(5) . ?
N2 C18 1.442(5) . ?
N3 C32 1.329(6) . ?
N3 C35 1.436(5) . ?
N4 C30 1.322(6) . ?
N4 C47 1.441(5) . ?
C1 C2 1.402(5) . ?
C1 C4 1.507(5) . ?
C2 C3 1.395(5) . ?
C3 C5 1.504(6) . ?
C6 C7 1.385(6) . ?
C6 C11 1.406(6) . ?
C7 C8 1.398(6) . ?
C7 C12 1.508(6) . ?
C8 C9 1.381(7) . ?
C9 C10 1.355(7) . ?
C10 C11 1.391(6) . ?
C11 C15 1.510(7) . ?
C12 C13 1.526(7) . ?
C12 C14 1.538(7) . ?
C15 C16 1.484(9) . ?
C15 C17 1.536(8) . ?
C18 C19 1.389(6) . ?
C18 C23 1.403(6) . ?
C19 C20 1.397(6) . ?
C19 C27 1.501(7) . ?
C20 C21 1.376(8) . ?
C21 C22 1.343(8) . ?
C22 C23 1.387(6) . ?
C23 C24 1.526(7) . ?
C24 C25 1.515(8) . ?
C24 C26 1.534(8) . ?
C27 C28 1.523(8) . ?
C27 C29 1.553(8) . ?
C30 C31 1.382(6) . ?
C30 C33 1.511(6) . ?
C31 C32 1.402(6) . ?
C32 C34 1.516(6) . ?
C35 C36 1.391(7) . ?
C35 C40 1.409(6) . ?
C36 C37 1.395(7) . ?
C36 C44 1.528(7) . ?
C37 C38 1.364(8) . ?
C38 C39 1.373(8) . ?
C39 C40 1.393(6) . ?
C40 C41 1.503(7) . ?
C41 C42 1.518(8) . ?
C41 C43 1.534(7) . ?
C44 C45 1.512(9) . ?
C44 C46 1.518(9) . ?
C47 C52 1.393(7) . ?
C47 C48 1.401(7) . ?
C48 C49 1.396(7) . ?
C48 C53 1.508(7) . ?
C49 C50 1.355(8) . ?
C50 C51 1.353(9) . ?
C51 C52 1.396(7) . ?
C52 C56 1.510(8) . ?
C53 C55 1.521(8) . ?
C53 C54 1.536(8) . ?
C56 C57 1.484(10) . ?
C56 C58 1.514(10) . ?
C59 C60 1.24(2) . ?
C59 C64 1.793(15) . ?
C60 C65' 2.25(3) . ?
C60 C61 1.170(18) . ?
C61 C62 1.67(2) . ?
C61 C65 1.33(2) . ?
C62 C65 1.19(2) . ?
C62 C63 1.544(18) . ?
C63 C64 1.314(13) . ?
C64 C65' 1.22(2) . ?
